data_7206404
loop_
_publ_author_name
'Wu, Jin-Ji'
'Xue, Wei'
'Cao, Man-Li'
'Qiao, Zheng-Ping'
'Ye, Bao-Hui'

_publ_section_title
;
 Temperature-dependent supramolecular isomers of a tetranuclear
 macrocycle and a zigzag chain based on dicopper building blocks
;
_journal_issue 17
_journal_name_full CrystEngComm
_journal_page_first 5495
_journal_paper_doi 10.1039/c1ce05370a
_journal_volume 13
_journal_year 2011
_chemical_formula_sum 'C34 H37 Cu4 N10 O15.5'
_chemical_formula_weight 1087.90
_chemical_name_systematic
;
?
;
_space_group_IT_number 14
_symmetry_cell_setting monoclinic
_symmetry_space_group_name_Hall '-P 2ybc'
_symmetry_space_group_name_H-M 'P 1 21/c 1'
_atom_sites_solution_hydrogens geom
_atom_sites_solution_primary direct
_atom_sites_solution_secondary difmap
_audit_creation_method SHELXL-97
_cell_angle_alpha 90.00
_cell_angle_beta 97.2330(10)
_cell_angle_gamma 90.00
_cell_formula_units_Z 2
_cell_length_a 7.5589(5)
_cell_length_b 13.8920(8)
_cell_length_c 18.9818(12)
_cell_measurement_reflns_used 3889
_cell_measurement_temperature 193(2)
_cell_measurement_theta_max 26.00
_cell_measurement_theta_min 1.82
_cell_volume 1977.4(2)
_computing_cell_refinement 'Bruker SMART'
_computing_data_collection 'Bruker SMART'
_computing_data_reduction 'Bruker SAINT'
_computing_molecular_graphics 'Bruker SHELXTL'
_computing_publication_material 'Bruker SHELXTL'
_computing_structure_refinement 'SHELXL-97 (Sheldrick, 1997)'
_computing_structure_solution 'SHELXS-97 (Sheldrick, 1990)'
_diffrn_ambient_temperature 193(2)
_diffrn_measured_fraction_theta_full 0.998
_diffrn_measured_fraction_theta_max 0.998
_diffrn_measurement_device_type 'CCD area detector'
_diffrn_measurement_method 'phi and omega scans'
_diffrn_radiation_monochromator graphite
_diffrn_radiation_source 'fine-focus sealed tube'
_diffrn_radiation_type MoK\a
_diffrn_radiation_wavelength 0.71073
_diffrn_reflns_av_R_equivalents 0.0386
_diffrn_reflns_av_sigmaI/netI 0.0450
_diffrn_reflns_limit_h_max 9
_diffrn_reflns_limit_h_min -9
_diffrn_reflns_limit_k_max 17
_diffrn_reflns_limit_k_min -14
_diffrn_reflns_limit_l_max 23
_diffrn_reflns_limit_l_min -23
_diffrn_reflns_number 11834
_diffrn_reflns_theta_full 26.00
_diffrn_reflns_theta_max 26.00
_diffrn_reflns_theta_min 1.82
_diffrn_standards_decay_% negligible
_exptl_absorpt_coefficient_mu 2.208
_exptl_absorpt_correction_T_max 0.8976
_exptl_absorpt_correction_T_min 0.8789
_exptl_absorpt_correction_type multi-scan
_exptl_absorpt_process_details SADABS
_exptl_crystal_colour green-blue
_exptl_crystal_density_diffrn 1.827
_exptl_crystal_density_method 'not measured'
_exptl_crystal_description block
_exptl_crystal_F_000 1102
_exptl_crystal_size_max 0.06
_exptl_crystal_size_mid 0.05
_exptl_crystal_size_min 0.05
_refine_diff_density_max 0.491
_refine_diff_density_min -0.349
_refine_diff_density_rms 0.092
_refine_ls_extinction_method none
_refine_ls_goodness_of_fit_ref 1.043
_refine_ls_hydrogen_treatment constr
_refine_ls_matrix_type full
_refine_ls_number_parameters 289
_refine_ls_number_reflns 3889
_refine_ls_number_restraints 0
_refine_ls_restrained_S_all 1.043
_refine_ls_R_factor_all 0.0511
_refine_ls_R_factor_gt 0.0364
_refine_ls_shift/su_max 0.001
_refine_ls_shift/su_mean 0.000
_refine_ls_structure_factor_coef Fsqd
_refine_ls_weighting_details 'calc w=1/[\s^2^(Fo^2^)+(0.0440P)^2^+0.6752P] where P=(Fo^2^+2Fc^2^)/3'
_refine_ls_weighting_scheme calc
_refine_ls_wR_factor_gt 0.0837
_refine_ls_wR_factor_ref 0.0921
_reflns_number_gt 3084
_reflns_number_total 3889
_reflns_threshold_expression >2sigma(I)
_cod_data_source_file c1ce05370a.txt
_cod_data_source_block 2
_cod_depositor_comments
;
The following automatic conversions were performed:

'_symmetry_cell_setting' value 'Monoclinic' changed to 'monoclinic'
according to /home/saulius/struct/CIF-dictionaries/cif_core.dic
dictionary named 'cif_core.dic' version 2.4.1 from
2010-06-29.

'_refine_ls_hydrogen_treatment' value 'CONSTR' changed
to 'constr' according to
/home/saulius/struct/CIF-dictionaries/cif_core.dic dictionary named
'cif_core.dic' version 2.4.1 from 2010-06-29.

Automatic conversion script
Id: cif_fix_values 1715 2011-07-08 13:25:40Z adriana 
;
_cod_original_sg_symbol_H-M P2(1)/c
_cod_original_formula_sum 'C34 H37 Cu4 N10 O15.50'
_cod_database_code 7206404

loop_
_symmetry_equiv_pos_as_xyz
'x, y, z'
'-x, y+1/2, -z+1/2'
'-x, -y, -z'
'x, -y-1/2, z-1/2'

loop_
_atom_site_label
_atom_site_type_symbol
_atom_site_fract_x
_atom_site_fract_y
_atom_site_fract_z
_atom_site_U_iso_or_equiv
_atom_site_adp_type
_atom_site_occupancy
_atom_site_symmetry_multiplicity
_atom_site_calc_flag
_atom_site_refinement_flags
Cu1 Cu 0.64705(5) -0.17145(3) 0.13822(2) 0.02045(12) Uani 1 1 d .
Cu2 Cu 0.62851(5) -0.07225(3) 0.28507(2) 0.02103(13) Uani 1 1 d .
O2 O 0.7145(3) -0.18070(16) 0.23712(11) 0.0216(5) Uani 1 1 d .
H2B H 0.6809 -0.2356 0.2501 0.032 Uiso 1 1 d R
O4 O 0.3636(3) -0.11615(18) 0.15633(13) 0.0301(6) Uani 1 1 d .
O3 O 0.3776(3) -0.12322(18) 0.27414(13) 0.0304(6) Uani 1 1 d .
O6 O 0.7982(3) -0.05695(17) 0.13175(12) 0.0277(6) Uani 1 1 d .
O1 O 0.4207(3) 0.13289(17) 0.26252(11) 0.0276(6) Uani 1 1 d .
C1 C 0.3828(4) 0.4023(2) 0.51214(17) 0.0244(8) Uani 1 1 d .
H1A H 0.3167 0.4569 0.4939 0.029 Uiso 1 1 calc R
N1 N 0.4153(4) 0.33074(19) 0.46734(14) 0.0215(6) Uani 1 1 d .
N4 N 0.5725(3) 0.03939(19) 0.34782(14) 0.0210(6) Uani 1 1 d .
O5 O 0.7920(3) 0.01533(17) 0.23701(13) 0.0329(6) Uani 1 1 d .
N3 N 0.6222(4) 0.0987(2) 0.46613(14) 0.0229(6) Uani 1 1 d .
C8 C 0.6387(4) 0.0331(2) 0.41613(17) 0.0201(7) Uani 1 1 d .
C6 C 0.5306(4) 0.1767(2) 0.44207(17) 0.0197(7) Uani 1 1 d .
N5 N 0.7698(4) -0.1136(2) 0.38494(15) 0.0245(6) Uani 1 1 d .
C10 C 0.8216(5) -0.0681(2) 0.50723(19) 0.0263(8) Uani 1 1 d .
H10A H 0.8031 -0.0238 0.5437 0.032 Uiso 1 1 calc R
C5 C 0.5070(4) 0.2532(2) 0.49474(17) 0.0216(7) Uani 1 1 d .
N2 N 0.4589(4) 0.19296(19) 0.37562(13) 0.0195(6) Uani 1 1 d .
C2 C 0.4437(5) 0.3978(3) 0.58420(18) 0.0280(8) Uani 1 1 d .
H2A H 0.4211 0.4494 0.6147 0.034 Uiso 1 1 calc R
C3 C 0.5372(5) 0.3180(3) 0.61102(18) 0.0274(8) Uani 1 1 d .
H3A H 0.5783 0.3136 0.6603 0.033 Uiso 1 1 calc R
C4 C 0.5709(5) 0.2442(2) 0.56528(17) 0.0248(8) Uani 1 1 d .
H4A H 0.6364 0.1888 0.5824 0.030 Uiso 1 1 calc R
C9 C 0.7472(4) -0.0531(2) 0.43800(17) 0.0214(7) Uani 1 1 d .
C7 C 0.4797(4) 0.1223(2) 0.32475(17) 0.0206(7) Uani 1 1 d .
C17 C 0.9869(5) 0.0763(3) 0.1607(2) 0.0367(10) Uani 1 1 d .
H17A H 0.9659 0.0925 0.1101 0.044 Uiso 1 1 calc R
H17B H 1.1053 0.0472 0.1717 0.044 Uiso 1 1 calc R
H17C H 0.9804 0.1349 0.1890 0.044 Uiso 1 1 calc R
C11 C 0.9241(5) -0.1500(3) 0.5219(2) 0.0313(9) Uani 1 1 d .
H11A H 0.9767 -0.1630 0.5690 0.038 Uiso 1 1 calc R
C13 C 0.8710(5) -0.1916(3) 0.4000(2) 0.0314(9) Uani 1 1 d .
H13A H 0.8898 -0.2344 0.3625 0.038 Uiso 1 1 calc R
C12 C 0.9494(5) -0.2122(3) 0.4680(2) 0.0332(9) Uani 1 1 d .
H12A H 1.0196 -0.2685 0.4772 0.040 Uiso 1 1 calc R
C16 C 0.8478(4) 0.0064(2) 0.17812(18) 0.0254(8) Uani 1 1 d .
C14 C 0.3055(5) -0.1429(3) 0.2118(2) 0.0276(8) Uani 1 1 d .
C15 C 0.1419(5) -0.2064(3) 0.2065(2) 0.0384(10) Uani 1 1 d .
H15A H 0.0733 -0.1916 0.2456 0.046 Uiso 1 1 calc R
H15B H 0.1784 -0.2741 0.2092 0.046 Uiso 1 1 calc R
H15C H 0.0678 -0.1946 0.1611 0.046 Uiso 1 1 calc R
O1W O 0.1193(4) 0.9125(2) 0.03384(15) 0.0512(8) Uani 1 1 d .
H1WA H 0.1934 0.9046 0.0709 0.077 Uiso 1 1 d R
H1WB H 0.0155 0.9210 0.0456 0.077 Uiso 1 1 d R
O2W O 0.8718(5) 0.0030(4) 0.65901(19) 0.0653(14) Uani 0.75 1 d P
H2WA H 0.9743 0.0137 0.6816 0.098 Uiso 0.75 1 d PR
H2WB H 0.8063 0.0333 0.6848 0.098 Uiso 0.75 1 d PR

loop_
_atom_site_aniso_label
_atom_site_aniso_U_11
_atom_site_aniso_U_22
_atom_site_aniso_U_33
_atom_site_aniso_U_23
_atom_site_aniso_U_13
_atom_site_aniso_U_12
Cu1 0.0250(2) 0.0147(2) 0.0216(2) -0.00043(16) 0.00289(17) -0.00284(16)
Cu2 0.0252(2) 0.0144(2) 0.0237(2) -0.00278(16) 0.00373(17) 0.00046(17)
O2 0.0261(13) 0.0154(12) 0.0233(12) -0.0014(9) 0.0027(10) 0.0009(9)
O4 0.0244(13) 0.0294(15) 0.0372(14) 0.0073(12) 0.0061(11) 0.0029(11)
O3 0.0267(14) 0.0304(15) 0.0357(14) -0.0077(12) 0.0098(11) -0.0045(11)
O6 0.0341(14) 0.0235(14) 0.0254(13) -0.0009(11) 0.0036(11) -0.0100(11)
O1 0.0409(15) 0.0217(14) 0.0190(12) -0.0009(10) 0.0000(11) 0.0073(11)
C1 0.0290(19) 0.0164(18) 0.0286(18) -0.0006(14) 0.0067(15) -0.0007(14)
N1 0.0236(15) 0.0167(15) 0.0243(15) -0.0013(12) 0.0035(12) -0.0007(12)
N4 0.0247(15) 0.0151(15) 0.0231(14) -0.0007(11) 0.0032(12) 0.0016(11)
O5 0.0399(15) 0.0214(14) 0.0402(15) -0.0078(11) 0.0163(12) -0.0096(11)
N3 0.0290(16) 0.0168(15) 0.0226(14) -0.0013(12) 0.0022(12) 0.0021(12)
C8 0.0207(17) 0.0148(17) 0.0251(18) 0.0026(14) 0.0035(14) -0.0012(13)
C6 0.0244(18) 0.0138(17) 0.0213(16) 0.0001(13) 0.0042(14) -0.0025(13)
N5 0.0264(16) 0.0169(16) 0.0301(16) -0.0013(12) 0.0031(12) 0.0023(12)
C10 0.0281(19) 0.0191(19) 0.0307(19) 0.0011(15) 0.0003(15) -0.0035(15)
C5 0.0243(18) 0.0190(18) 0.0219(16) 0.0015(14) 0.0042(13) 0.0003(14)
N2 0.0245(15) 0.0144(15) 0.0195(14) 0.0003(11) 0.0031(12) 0.0003(11)
C2 0.036(2) 0.0194(19) 0.0295(19) -0.0089(15) 0.0078(16) -0.0029(16)
C3 0.033(2) 0.029(2) 0.0196(17) -0.0018(15) 0.0026(15) -0.0035(16)
C4 0.031(2) 0.0185(19) 0.0250(17) 0.0007(14) 0.0056(15) -0.0006(15)
C9 0.0218(18) 0.0152(18) 0.0269(18) 0.0030(14) 0.0016(14) 0.0006(13)
C7 0.0254(18) 0.0144(17) 0.0227(17) 0.0027(14) 0.0061(14) 0.0008(14)
C17 0.045(2) 0.027(2) 0.041(2) -0.0070(17) 0.0146(19) -0.0170(18)
C11 0.031(2) 0.028(2) 0.033(2) 0.0103(16) -0.0033(16) 0.0021(16)
C13 0.034(2) 0.020(2) 0.041(2) -0.0035(16) 0.0059(17) 0.0080(16)
C12 0.029(2) 0.021(2) 0.049(2) 0.0069(17) 0.0026(18) 0.0066(16)
C16 0.0278(19) 0.0159(19) 0.032(2) -0.0008(15) 0.0036(15) -0.0005(14)
C14 0.0208(18) 0.0191(19) 0.043(2) -0.0009(16) 0.0056(16) 0.0045(14)
C15 0.030(2) 0.037(2) 0.047(2) 0.0031(19) 0.0012(18) -0.0086(18)
O1W 0.062(2) 0.0380(18) 0.0479(18) -0.0015(14) -0.0133(15) -0.0163(15)
O2W 0.048(3) 0.116(4) 0.033(2) -0.028(2) 0.0063(18) -0.014(3)

loop_
_atom_type_symbol
_atom_type_description
_atom_type_scat_dispersion_real
_atom_type_scat_dispersion_imag
_atom_type_scat_source
C C 0.0033 0.0016 'International Tables Vol C Tables 4.2.6.8 and 6.1.1.4'
H H 0.0000 0.0000 'International Tables Vol C Tables 4.2.6.8 and 6.1.1.4'
N N 0.0061 0.0033 'International Tables Vol C Tables 4.2.6.8 and 6.1.1.4'
O O 0.0106 0.0060 'International Tables Vol C Tables 4.2.6.8 and 6.1.1.4'
Cu Cu 0.3201 1.2651 'International Tables Vol C Tables 4.2.6.8 and 6.1.1.4'

loop_
_geom_angle_atom_site_label_1
_geom_angle_atom_site_label_2
_geom_angle_atom_site_label_3
_geom_angle
_geom_angle_site_symmetry_1
_geom_angle_site_symmetry_3
O2 Cu1 O6 91.77(10) . .
O2 Cu1 N1 176.34(10) . 2_645
O6 Cu1 N1 89.46(10) . 2_645
O2 Cu1 N2 96.73(10) . 2_645
O6 Cu1 N2 162.41(10) . 2_645
N1 Cu1 N2 81.18(10) 2_645 2_645
O2 Cu1 O4 90.78(9) . .
O6 Cu1 O4 107.02(9) . .
N1 Cu1 O4 92.16(10) 2_645 .
N2 Cu1 O4 88.29(10) 2_645 .
O2 Cu2 O3 92.63(10) . .
O2 Cu2 O5 89.75(9) . .
O3 Cu2 O5 141.64(11) . .
O2 Cu2 N4 170.69(10) . .
O3 Cu2 N4 93.78(10) . .
O5 Cu2 N4 89.40(10) . .
O2 Cu2 N5 92.78(10) . .
O3 Cu2 N5 110.91(10) . .
O5 Cu2 N5 107.20(11) . .
N4 Cu2 N5 78.63(11) . .
Cu1 O2 Cu2 110.74(11) . .
C14 O4 Cu1 116.9(2) . .
C14 O3 Cu2 117.4(2) . .
C16 O6 Cu1 129.8(2) . .
N1 C1 C2 121.6(3) . .
C5 N1 C1 118.0(3) . .
C5 N1 Cu1 114.8(2) . 2_655
C1 N1 Cu1 127.1(2) . 2_655
C8 N4 C7 118.3(3) . .
C8 N4 Cu2 116.1(2) . .
C7 N4 Cu2 125.6(2) . .
C16 O5 Cu2 129.5(2) . .
C8 N3 C6 113.7(3) . .
N4 C8 N3 126.2(3) . .
N4 C8 C9 116.9(3) . .
N3 C8 C9 116.8(3) . .
N2 C6 N3 126.5(3) . .
N2 C6 C5 116.6(3) . .
N3 C6 C5 116.9(3) . .
C13 N5 C9 118.2(3) . .
C13 N5 Cu2 128.1(2) . .
C9 N5 Cu2 113.7(2) . .
C9 C10 C11 117.8(3) . .
N1 C5 C4 123.4(3) . .
N1 C5 C6 114.3(3) . .
C4 C5 C6 122.3(3) . .
C6 N2 C7 117.9(3) . .
C6 N2 Cu1 112.6(2) . 2_655
C7 N2 Cu1 129.2(2) . 2_655
C3 C2 C1 119.4(3) . .
C2 C3 C4 119.3(3) . .
C5 C4 C3 118.3(3) . .
N5 C9 C10 123.1(3) . .
N5 C9 C8 114.5(3) . .
C10 C9 C8 122.3(3) . .
O1 C7 N4 121.0(3) . .
O1 C7 N2 121.7(3) . .
N4 C7 N2 117.4(3) . .
C12 C11 C10 119.6(3) . .
N5 C13 C12 122.3(3) . .
C11 C12 C13 119.0(3) . .
O5 C16 O6 125.9(3) . .
O5 C16 C17 117.2(3) . .
O6 C16 C17 116.8(3) . .
O4 C14 O3 124.6(3) . .
O4 C14 C15 119.3(3) . .
O3 C14 C15 116.1(3) . .

loop_
_geom_bond_atom_site_label_1
_geom_bond_atom_site_label_2
_geom_bond_distance
_geom_bond_site_symmetry_2
Cu1 O2 1.887(2) .
Cu1 O6 1.971(2) .
Cu1 N1 2.000(3) 2_645
Cu1 N2 2.051(3) 2_645
Cu1 O4 2.342(2) .
Cu2 O2 1.916(2) .
Cu2 O3 2.011(2) .
Cu2 O5 2.031(2) .
Cu2 N4 2.032(3) .
Cu2 N5 2.134(3) .
O4 C14 1.247(4) .
O3 C14 1.269(4) .
O6 C16 1.267(4) .
O1 C7 1.218(4) .
C1 N1 1.350(4) .
C1 C2 1.388(5) .
N1 C5 1.350(4) .
N1 Cu1 2.000(3) 2_655
N4 C8 1.333(4) .
N4 C7 1.390(4) .
O5 C16 1.250(4) .
N3 C8 1.333(4) .
N3 C6 1.336(4) .
C8 C9 1.481(4) .
C6 N2 1.328(4) .
C6 C5 1.485(4) .
N5 C13 1.336(4) .
N5 C9 1.339(4) .
C10 C9 1.378(5) .
C10 C11 1.385(5) .
C5 C4 1.371(5) .
N2 C7 1.400(4) .
N2 Cu1 2.051(3) 2_655
C2 C3 1.378(5) .
C3 C4 1.388(5) .
C17 C16 1.498(5) .
C11 C12 1.371(5) .
C13 C12 1.381(5) .
C14 C15 1.512(5) .
